data_4326939
loop_
_publ_author_name
'Weiyin Yi'
'Jie Zhang'
'Meng Li'
'Zhenxia Chen'
'Xigeng Zhou'

_publ_section_title
;
 Synthesis, Structures, and Reactivity of Yttrium Alkyl and Alkynyl
 Complexes with Mixed TpMe2/Cp Ligands
;
_journal_name_full 'Inorganic Chemistry'
_journal_page_first 11813
_journal_page_last 11824
_journal_paper_doi 10.1021/ic2019499
_journal_volume 50
_journal_year 2011
_chemical_formula_sum 'C35 H37 B N7 S Y'
_chemical_formula_weight 687.50
_chemical_name_systematic
; 
 ? 
;
_space_group_IT_number 33
_symmetry_cell_setting orthorhombic
_symmetry_space_group_name_Hall 'P 2c -2n'
_symmetry_space_group_name_H-M 'P n a 21'
_atom_sites_solution_hydrogens geom
_atom_sites_solution_primary direct
_atom_sites_solution_secondary difmap
_audit_creation_method SHELXL-97
_cell_angle_alpha 90.00
_cell_angle_beta 90.00
_cell_angle_gamma 90.00
_cell_formula_units_Z 4
_cell_length_a 21.913(7)
_cell_length_b 8.719(3)
_cell_length_c 18.341(6)
_cell_measurement_reflns_used 4225
_cell_measurement_temperature 293(2)
_cell_measurement_theta_max 21.689
_cell_measurement_theta_min 2.587
_cell_volume 3504(2)
_computing_cell_refinement 'Bruker SMART'
_computing_data_collection 'Bruker SMART'
_computing_data_reduction 'Bruker SHELXTL'
_computing_molecular_graphics 'Bruker SHELXTL'
_computing_publication_material 'Bruker SHELXTL'
_computing_structure_refinement 'SHELXL-97 (Sheldrick, 1997)'
_computing_structure_solution 'SHELXS-97 (Sheldrick, 1990)'
_diffrn_ambient_temperature 293(2)
_diffrn_measured_fraction_theta_full 1.000
_diffrn_measured_fraction_theta_max 1.000
_diffrn_measurement_device_type 'CCD area detector'
_diffrn_measurement_method 'phi and omega scans'
_diffrn_radiation_monochromator graphite
_diffrn_radiation_source 'fine-focus sealed tube'
_diffrn_radiation_type MoK\a
_diffrn_radiation_wavelength 0.71073
_diffrn_reflns_av_R_equivalents 0.0592
_diffrn_reflns_av_sigmaI/netI 0.0680
_diffrn_reflns_limit_h_max 25
_diffrn_reflns_limit_h_min -26
_diffrn_reflns_limit_k_max 10
_diffrn_reflns_limit_k_min -10
_diffrn_reflns_limit_l_max 21
_diffrn_reflns_limit_l_min -10
_diffrn_reflns_number 14065
_diffrn_reflns_theta_full 25.10
_diffrn_reflns_theta_max 25.10
_diffrn_reflns_theta_min 1.86
_exptl_absorpt_coefficient_mu 1.758
_exptl_absorpt_correction_T_max 0.8301
_exptl_absorpt_correction_T_min 0.7909
_exptl_absorpt_correction_type multi-scan
_exptl_absorpt_process_details sadabs
_exptl_crystal_colour colorless
_exptl_crystal_density_diffrn 1.303
_exptl_crystal_description block
_exptl_crystal_F_000 1424
_exptl_crystal_size_max 0.14
_exptl_crystal_size_mid 0.13
_exptl_crystal_size_min 0.11
_refine_diff_density_max 0.475
_refine_diff_density_min -0.358
_refine_diff_density_rms 0.060
_refine_ls_abs_structure_details 'Flack H D (1983), Acta Cryst. A39, 876-881'
_refine_ls_abs_structure_Flack -0.014(8)
_refine_ls_extinction_method none
_refine_ls_goodness_of_fit_ref 0.919
_refine_ls_hydrogen_treatment mixed
_refine_ls_matrix_type full
_refine_ls_number_parameters 409
_refine_ls_number_reflns 4973
_refine_ls_number_restraints 2
_refine_ls_restrained_S_all 0.919
_refine_ls_R_factor_all 0.0640
_refine_ls_R_factor_gt 0.0413
_refine_ls_shift/su_max 0.001
_refine_ls_shift/su_mean 0.000
_refine_ls_structure_factor_coef Fsqd
_refine_ls_weighting_details 'calc w=1/[\s^2^(Fo^2^)+(0.0682P)^2^+0.0000P] where P=(Fo^2^+2Fc^2^)/3'
_refine_ls_weighting_scheme calc
_refine_ls_wR_factor_gt 0.0982
_refine_ls_wR_factor_ref 0.1150
_reflns_number_gt 3497
_reflns_number_total 4973
_reflns_threshold_expression >2sigma(I)
_cod_data_source_file ic2019499_si_002_11.cif
_cod_data_source_block a00914a
_cod_original_cell_volume 3504.2(18)
_cod_database_code 4326939

loop_
_symmetry_equiv_pos_as_xyz
'x, y, z'
'-x, -y, z+1/2'
'x+1/2, -y+1/2, z'
'-x+1/2, y+1/2, z+1/2'

loop_
_atom_site_label
_atom_site_type_symbol
_atom_site_fract_x
_atom_site_fract_y
_atom_site_fract_z
_atom_site_U_iso_or_equiv
_atom_site_adp_type
_atom_site_occupancy
_atom_site_symmetry_multiplicity
_atom_site_calc_flag
_atom_site_refinement_flags
Y1 Y 0.14505(2) 0.86715(5) 0.85995(4) 0.04187(15) Uani 1 1 d .
S1 S 0.07713(9) 1.0068(2) 0.74831(10) 0.0605(5) Uani 1 1 d .
B1 B 0.0819(4) 0.7672(9) 1.0228(4) 0.0486(18) Uani 1 1 d D
H1B H 0.067(3) 0.738(6) 1.0779(16) 0.058 Uiso 1 1 d D
N1 N 0.0905(2) 0.9430(6) 1.0167(3) 0.0498(13) Uani 1 1 d .
N2 N 0.0924(2) 1.0161(6) 0.9504(3) 0.0499(14) Uani 1 1 d .
N3 N 0.0358(2) 0.7141(6) 0.9648(3) 0.0524(13) Uani 1 1 d .
N4 N 0.0487(2) 0.7203(6) 0.8904(3) 0.0529(14) Uani 1 1 d .
N5 N 0.1431(2) 0.6742(7) 1.0125(3) 0.0528(15) Uani 1 1 d .
N6 N 0.1709(2) 0.6675(5) 0.9474(3) 0.0512(13) Uani 1 1 d .
N7 N 0.1398(2) 0.7522(6) 0.7397(3) 0.0452(12) Uani 1 1 d .
C1 C 0.1115(3) 0.8576(7) 0.7030(3) 0.0462(15) Uani 1 1 d .
C2 C 0.1697(4) 0.6316(8) 0.7015(4) 0.0535(18) Uani 1 1 d .
C3 C 0.2196(3) 0.6613(9) 0.6565(4) 0.072(2) Uani 1 1 d .
H3A H 0.2334 0.7612 0.6498 0.086 Uiso 1 1 calc R
C4 C 0.2484(4) 0.5398(14) 0.6217(5) 0.100(3) Uani 1 1 d .
H4A H 0.2818 0.5607 0.5919 0.120 Uiso 1 1 calc R
C5 C 0.2305(5) 0.3947(12) 0.6292(5) 0.094(3) Uani 1 1 d .
H5A H 0.2497 0.3160 0.6038 0.113 Uiso 1 1 calc R
C6 C 0.1808(5) 0.3637(10) 0.6775(6) 0.097(3) Uani 1 1 d .
H6A H 0.1676 0.2637 0.6854 0.116 Uiso 1 1 calc R
C7 C 0.1536(3) 0.4828(8) 0.7115(4) 0.0632(19) Uani 1 1 d .
H7A H 0.1220 0.4615 0.7437 0.076 Uiso 1 1 calc R
C8 C 0.1058(3) 0.8531(7) 0.6246(4) 0.0576(17) Uani 1 1 d .
C9 C 0.1020(3) 0.8503(8) 0.5602(4) 0.0523(16) Uani 1 1 d .
C10 C 0.0980(3) 0.8426(7) 0.4818(3) 0.0463(15) Uani 1 1 d .
C11 C 0.0646(3) 0.9479(8) 0.4424(4) 0.068(2) Uani 1 1 d .
H11A H 0.0439 1.0256 0.4668 0.082 Uiso 1 1 calc R
C12 C 0.0616(3) 0.9401(8) 0.3694(5) 0.074(2) Uani 1 1 d .
H12A H 0.0388 1.0116 0.3433 0.089 Uiso 1 1 calc R
C13 C 0.0928(3) 0.8237(9) 0.3330(4) 0.071(2) Uani 1 1 d .
H13A H 0.0905 0.8164 0.2825 0.085 Uiso 1 1 calc R
C14 C 0.1266(3) 0.7211(7) 0.3711(4) 0.0597(17) Uani 1 1 d .
H14A H 0.1482 0.6449 0.3467 0.072 Uiso 1 1 calc R
C15 C 0.1291(3) 0.7294(7) 0.4460(4) 0.0544(16) Uani 1 1 d .
H15A H 0.1519 0.6582 0.4722 0.065 Uiso 1 1 calc R
C16 C 0.0792(4) 1.0037(11) 1.1488(4) 0.099(3) Uani 1 1 d .
H16A H 0.0813 0.8942 1.1538 0.149 Uiso 1 1 calc R
H16B H 0.0415 1.0401 1.1691 0.149 Uiso 1 1 calc R
H16C H 0.1128 1.0499 1.1741 0.149 Uiso 1 1 calc R
C17 C 0.0821(3) 1.0445(9) 1.0715(4) 0.065(2) Uani 1 1 d .
C18 C 0.0794(4) 1.1882(9) 1.0391(5) 0.079(2) Uani 1 1 d .
H18A H 0.0762 1.2820 1.0629 0.095 Uiso 1 1 calc R
C19 C 0.0824(3) 1.1648(7) 0.9642(4) 0.0594(18) Uani 1 1 d .
C20 C 0.0793(4) 1.2839(8) 0.9055(4) 0.077(2) Uani 1 1 d .
H20A H 0.0829 1.2354 0.8587 0.115 Uiso 1 1 calc R
H20B H 0.1120 1.3559 0.9118 0.115 Uiso 1 1 calc R
H20C H 0.0410 1.3368 0.9083 0.115 Uiso 1 1 calc R
C21 C -0.0488(4) 0.6328(11) 1.0491(5) 0.107(3) Uani 1 1 d .
H21A H -0.0198 0.6623 1.0858 0.160 Uiso 1 1 calc R
H21B H -0.0601 0.5274 1.0561 0.160 Uiso 1 1 calc R
H21C H -0.0845 0.6963 1.0529 0.160 Uiso 1 1 calc R
C22 C -0.0205(3) 0.6525(8) 0.9741(5) 0.065(2) Uani 1 1 d .
C23 C -0.0445(3) 0.6255(8) 0.9078(5) 0.077(2) Uani 1 1 d .
H23A H -0.0833 0.5875 0.8982 0.092 Uiso 1 1 calc R
C24 C -0.0018(3) 0.6636(6) 0.8576(5) 0.0575(15) Uani 1 1 d .
C25 C -0.0054(4) 0.6477(10) 0.7767(4) 0.080(3) Uani 1 1 d .
H25A H 0.0318 0.6845 0.7552 0.120 Uiso 1 1 calc R
H25B H -0.0391 0.7067 0.7586 0.120 Uiso 1 1 calc R
H25C H -0.0110 0.5418 0.7642 0.120 Uiso 1 1 calc R
C26 C 0.1457(4) 0.5521(11) 1.1368(4) 0.096(3) Uani 1 1 d .
H26A H 0.1123 0.6206 1.1458 0.144 Uiso 1 1 calc R
H26B H 0.1784 0.5747 1.1700 0.144 Uiso 1 1 calc R
H26C H 0.1325 0.4482 1.1439 0.144 Uiso 1 1 calc R
C27 C 0.1682(4) 0.5726(9) 1.0578(4) 0.065(2) Uani 1 1 d .
C28 C 0.2132(4) 0.5009(8) 1.0231(5) 0.075(2) Uani 1 1 d .
H28A H 0.2388 0.4256 1.0420 0.090 Uiso 1 1 calc R
C29 C 0.2144(3) 0.5608(7) 0.9533(4) 0.0570(17) Uani 1 1 d .
C30 C 0.2550(3) 0.5203(7) 0.8907(4) 0.074(2) Uani 1 1 d .
H30A H 0.2444 0.5818 0.8492 0.112 Uiso 1 1 calc R
H30B H 0.2500 0.4138 0.8789 0.112 Uiso 1 1 calc R
H30C H 0.2967 0.5393 0.9039 0.112 Uiso 1 1 calc R
C31 C 0.2293(3) 1.0617(9) 0.9063(4) 0.063(2) Uani 1 1 d .
H31A H 0.2197 1.1113 0.9497 0.075 Uiso 1 1 calc R
C32 C 0.2152(3) 1.1141(8) 0.8382(5) 0.066(2) Uani 1 1 d .
H32A H 0.1951 1.2052 0.8274 0.079 Uiso 1 1 calc R
C33 C 0.2359(4) 1.0096(9) 0.7889(4) 0.065(2) Uani 1 1 d .
H33A H 0.2314 1.0156 0.7385 0.078 Uiso 1 1 calc R
C34 C 0.2650(4) 0.8923(9) 0.8268(6) 0.064(2) Uani 1 1 d .
H34A H 0.2845 0.8082 0.8060 0.077 Uiso 1 1 calc R
C35 C 0.2602(4) 0.9218(10) 0.9008(6) 0.069(2) Uani 1 1 d .
H35A H 0.2746 0.8613 0.9389 0.082 Uiso 1 1 calc R

loop_
_atom_site_aniso_label
_atom_site_aniso_U_11
_atom_site_aniso_U_22
_atom_site_aniso_U_33
_atom_site_aniso_U_23
_atom_site_aniso_U_13
_atom_site_aniso_U_12
Y1 0.0461(3) 0.0444(3) 0.0352(3) 0.0015(4) -0.0010(4) -0.0016(3)
S1 0.0704(12) 0.0649(11) 0.0461(11) -0.0010(9) -0.0059(10) 0.0145(10)
B1 0.052(4) 0.062(5) 0.031(4) 0.006(4) -0.003(3) 0.000(4)
N1 0.049(3) 0.065(4) 0.035(3) -0.002(3) 0.003(2) 0.009(3)
N2 0.060(3) 0.041(3) 0.049(3) -0.002(3) 0.000(3) 0.004(3)
N3 0.048(3) 0.056(3) 0.054(4) 0.010(3) 0.007(3) -0.009(3)
N4 0.048(3) 0.057(3) 0.054(4) 0.010(2) -0.007(2) -0.003(3)
N5 0.065(4) 0.050(3) 0.044(4) 0.011(3) -0.007(3) 0.000(3)
N6 0.054(3) 0.042(3) 0.057(4) 0.010(3) 0.000(3) 0.002(2)
N7 0.051(3) 0.047(3) 0.038(3) -0.002(3) 0.000(3) 0.000(3)
C1 0.050(4) 0.049(4) 0.039(4) 0.004(3) -0.001(3) -0.003(3)
C2 0.067(5) 0.062(5) 0.032(4) -0.004(3) 0.000(4) 0.006(4)
C3 0.074(5) 0.081(6) 0.060(5) 0.000(4) 0.019(4) 0.005(4)
C4 0.095(7) 0.146(9) 0.058(6) 0.002(6) 0.013(5) 0.044(7)
C5 0.112(8) 0.099(8) 0.072(6) -0.024(6) -0.014(6) 0.047(6)
C6 0.132(8) 0.060(5) 0.098(8) -0.019(5) -0.035(7) 0.028(6)
C7 0.074(5) 0.055(4) 0.061(5) 0.002(4) -0.008(4) -0.002(4)
C8 0.058(4) 0.063(4) 0.052(5) 0.005(4) 0.000(3) 0.007(3)
C9 0.046(3) 0.073(5) 0.038(4) 0.003(3) -0.002(3) 0.005(3)
C10 0.044(3) 0.058(4) 0.038(3) 0.002(3) -0.001(3) 0.003(3)
C11 0.079(5) 0.071(5) 0.054(5) -0.002(4) -0.006(4) 0.023(4)
C12 0.085(5) 0.090(5) 0.047(5) 0.013(5) -0.018(5) 0.027(4)
C13 0.083(5) 0.093(6) 0.037(4) -0.003(4) -0.006(4) -0.004(5)
C14 0.068(4) 0.066(4) 0.046(5) -0.010(4) 0.011(4) 0.004(3)
C15 0.062(4) 0.053(4) 0.048(4) 0.001(3) 0.002(3) 0.007(3)
C16 0.116(7) 0.137(8) 0.045(5) -0.004(5) 0.008(5) 0.011(6)
C17 0.056(4) 0.087(6) 0.050(5) -0.019(4) 0.003(3) 0.008(4)
C18 0.097(6) 0.060(5) 0.080(6) -0.024(4) -0.009(5) 0.013(4)
C19 0.060(4) 0.059(5) 0.059(5) -0.007(4) 0.010(3) 0.003(3)
C20 0.099(6) 0.050(4) 0.082(5) 0.000(4) -0.011(5) 0.008(4)
C21 0.074(6) 0.145(9) 0.101(8) 0.018(6) 0.022(5) -0.035(6)
C22 0.047(4) 0.070(5) 0.078(6) 0.006(4) -0.002(4) -0.019(4)
C23 0.044(4) 0.080(5) 0.107(7) -0.001(5) 0.005(4) -0.017(4)
C24 0.054(3) 0.047(3) 0.072(4) 0.002(5) 0.006(5) -0.005(3)
C25 0.068(5) 0.098(6) 0.073(6) -0.013(5) -0.012(4) -0.017(5)
C26 0.106(7) 0.116(7) 0.066(6) 0.032(5) -0.020(5) -0.010(5)
C27 0.073(5) 0.057(4) 0.065(5) 0.013(4) -0.022(4) 0.011(4)
C28 0.090(6) 0.053(4) 0.081(6) 0.013(4) -0.029(5) 0.012(4)
C29 0.056(4) 0.043(3) 0.072(5) 0.005(4) -0.016(4) 0.006(3)
C30 0.068(5) 0.056(4) 0.100(7) -0.002(4) 0.000(4) 0.016(4)
C31 0.062(5) 0.073(5) 0.053(5) -0.009(4) 0.003(4) -0.021(4)
C32 0.067(5) 0.053(4) 0.078(6) 0.012(4) 0.002(4) -0.011(4)
C33 0.067(5) 0.074(5) 0.052(5) 0.010(4) 0.010(4) -0.018(5)
C34 0.048(4) 0.069(5) 0.076(6) -0.006(5) 0.001(4) -0.018(4)
C35 0.052(5) 0.081(6) 0.073(7) 0.013(5) -0.021(5) -0.013(4)

loop_
_atom_type_symbol
_atom_type_description
_atom_type_scat_dispersion_real
_atom_type_scat_dispersion_imag
_atom_type_scat_source
C C 0.0033 0.0016 'International Tables Vol C Tables 4.2.6.8 and 6.1.1.4'
H H 0.0000 0.0000 'International Tables Vol C Tables 4.2.6.8 and 6.1.1.4'
B B 0.0013 0.0007 'International Tables Vol C Tables 4.2.6.8 and 6.1.1.4'
N N 0.0061 0.0033 'International Tables Vol C Tables 4.2.6.8 and 6.1.1.4'
S S 0.1246 0.1234 'International Tables Vol C Tables 4.2.6.8 and 6.1.1.4'
Y Y -2.7962 3.5667 'International Tables Vol C Tables 4.2.6.8 and 6.1.1.4'

loop_
_geom_angle_atom_site_label_1
_geom_angle_atom_site_label_2
_geom_angle_atom_site_label_3
_geom_angle
N2 Y1 N7 145.99(18)
N2 Y1 N6 92.46(19)
N7 Y1 N6 108.36(18)
N2 Y1 N4 73.77(18)
N7 Y1 N4 87.28(17)
N6 Y1 N4 71.74(17)
N2 Y1 C31 76.5(2)
N7 Y1 C31 126.1(2)
N6 Y1 C31 94.9(2)
N4 Y1 C31 146.6(2)
N2 Y1 C35 99.4(3)
N7 Y1 C35 111.9(3)
N6 Y1 C35 73.9(2)
N4 Y1 C35 144.6(2)
C31 Y1 C35 30.5(2)
N2 Y1 C32 86.8(2)
N7 Y1 C32 102.9(2)
N6 Y1 C32 122.7(2)
N4 Y1 C32 156.8(2)
C31 Y1 C32 29.7(2)
C35 Y1 C32 49.9(3)
N2 Y1 C33 116.2(2)
N7 Y1 C33 77.6(2)
N6 Y1 C33 118.6(2)
N4 Y1 C33 163.7(2)
C31 Y1 C33 48.9(2)
C35 Y1 C33 49.8(3)
C32 Y1 C33 29.4(2)
N2 Y1 C34 125.3(2)
N7 Y1 C34 82.8(2)
N6 Y1 C34 88.9(2)
N4 Y1 C34 154.2(2)
C31 Y1 C34 48.9(3)
C35 Y1 C34 29.8(2)
C32 Y1 C34 49.0(2)
C33 Y1 C34 29.9(2)
N2 Y1 S1 90.86(13)
N7 Y1 S1 59.41(13)
N6 Y1 S1 156.02(13)
N4 Y1 S1 86.47(12)
C31 Y1 S1 109.00(19)
C35 Y1 S1 128.8(2)
C32 Y1 S1 81.20(19)
C33 Y1 S1 80.70(19)
C34 Y1 S1 108.4(2)
N2 Y1 C1 124.45(18)
N7 Y1 C1 25.29(16)
N6 Y1 C1 132.51(18)
N4 Y1 C1 89.63(17)
C31 Y1 C1 120.1(2)
C35 Y1 C1 120.6(3)
C32 Y1 C1 91.2(2)
C33 Y1 C1 74.1(2)
C34 Y1 C1 91.4(3)
S1 Y1 C1 34.42(13)
C1 S1 Y1 78.0(2)
N3 B1 N1 109.1(5)
N3 B1 N5 108.7(5)
N1 B1 N5 113.4(6)
C17 N1 N2 111.0(6)
C17 N1 B1 125.3(6)
N2 N1 B1 121.9(5)
C19 N2 N1 106.1(5)
C19 N2 Y1 137.1(5)
N1 N2 Y1 112.1(4)
C22 N3 N4 108.9(6)
C22 N3 B1 129.0(6)
N4 N3 B1 122.1(5)
C24 N4 N3 104.7(6)
C24 N4 Y1 140.2(5)
N3 N4 Y1 113.9(4)
C27 N5 N6 109.8(6)
C27 N5 B1 128.1(6)
N6 N5 B1 121.0(5)
C29 N6 N5 106.3(5)
C29 N6 Y1 135.8(5)
N5 N6 Y1 116.8(4)
C1 N7 C2 119.2(6)
C1 N7 Y1 101.6(4)
C2 N7 Y1 137.0(4)
N7 C1 C8 122.6(6)
N7 C1 S1 119.7(5)
C8 C1 S1 117.6(5)
N7 C1 Y1 53.1(3)
C8 C1 Y1 170.7(5)
S1 C1 Y1 67.6(2)
C7 C2 C3 117.4(7)
C7 C2 N7 121.4(7)
C3 C2 N7 121.0(6)
C4 C3 C2 119.2(8)
C5 C4 C3 122.9(9)
C4 C5 C6 117.9(8)
C7 C6 C5 118.5(9)
C6 C7 C2 124.0(9)
C9 C8 C1 178.9(7)
C8 C9 C10 178.5(7)
C15 C10 C11 119.7(6)
C15 C10 C9 118.8(6)
C11 C10 C9 121.6(6)
C12 C11 C10 121.0(7)
C11 C12 C13 119.3(7)
C14 C13 C12 120.2(7)
C13 C14 C15 120.1(7)
C10 C15 C14 119.8(6)
N1 C17 C18 106.2(6)
N1 C17 C16 124.5(7)
C18 C17 C16 129.3(7)
C17 C18 C19 106.8(6)
N2 C19 C18 109.6(6)
N2 C19 C20 122.9(6)
C18 C19 C20 127.4(7)
C23 C22 N3 108.1(7)
C23 C22 C21 129.7(7)
N3 C22 C21 122.0(7)
C22 C23 C24 107.5(7)
C23 C24 N4 110.6(8)
C23 C24 C25 128.1(7)
N4 C24 C25 121.2(6)
C28 C27 N5 108.7(7)
C28 C27 C26 129.2(7)
N5 C27 C26 122.1(7)
C27 C28 C29 106.2(7)
N6 C29 C28 109.0(7)
N6 C29 C30 121.8(6)
C28 C29 C30 129.2(6)
C32 C31 C35 109.6(8)
C32 C31 Y1 76.4(4)
C35 C31 Y1 75.9(4)
C33 C32 C31 108.0(8)
C33 C32 Y1 75.6(4)
C31 C32 Y1 73.9(4)
C32 C33 C34 108.2(8)
C32 C33 Y1 74.9(4)
C34 C33 Y1 76.0(4)
C35 C34 C33 108.6(9)
C35 C34 Y1 73.8(5)
C33 C34 Y1 74.1(5)
C34 C35 C31 105.6(8)
C34 C35 Y1 76.4(5)
C31 C35 Y1 73.6(4)

loop_
_geom_bond_atom_site_label_1
_geom_bond_atom_site_label_2
_geom_bond_distance
Y1 N2 2.402(5)
Y1 N7 2.426(5)
Y1 N6 2.433(5)
Y1 N4 2.531(5)
Y1 C31 2.646(7)
Y1 C35 2.676(7)
Y1 C32 2.676(7)
Y1 C33 2.685(7)
Y1 C34 2.708(8)
Y1 S1 2.8091(19)
Y1 C1 2.972(6)
S1 C1 1.718(6)
B1 N3 1.539(9)
B1 N1 1.548(9)
B1 N5 1.579(10)
N1 C17 1.353(8)
N1 N2 1.373(7)
N2 C19 1.339(8)
N3 C22 1.355(8)
N3 N4 1.395(7)
N4 C24 1.354(8)
N5 C27 1.333(9)
N5 N6 1.342(7)
N6 C29 1.337(8)
N7 C1 1.296(8)
N7 C2 1.423(8)
C1 C8 1.444(9)
C2 C7 1.356(9)
C2 C3 1.395(10)
C3 C4 1.389(11)
C4 C5 1.332(13)
C5 C6 1.430(14)
C6 C7 1.350(11)
C8 C9 1.183(8)
C9 C10 1.444(9)
C10 C15 1.367(8)
C10 C11 1.378(9)
C11 C12 1.343(10)
C12 C13 1.395(10)
C13 C14 1.355(9)
C14 C15 1.377(9)
C16 C17 1.463(9)
C17 C18 1.387(10)
C18 C19 1.391(10)
C19 C20 1.498(9)
C21 C22 1.519(12)
C22 C23 1.346(11)
C23 C24 1.354(10)
C24 C25 1.493(12)
C26 C27 1.541(11)
C27 C28 1.331(11)
C28 C29 1.382(10)
C29 C30 1.495(10)
C31 C32 1.364(10)
C31 C35 1.400(11)
C32 C33 1.362(9)
C33 C34 1.392(11)
C34 C35 1.385(9)
